data_7210282
loop_
_publ_author_name
'Bacchi, Alessia'
'Cantoni, Giulia'
'Pelagatti, Paolo'

_publ_section_title
;
 Polymorphs and co-crystal with half-sandwich Ru(ii) dimers
 [(\h6-arene)RuX2]2
;
_journal_issue 34
_journal_name_full CrystEngComm
_journal_page_first 6722
_journal_paper_doi 10.1039/c3ce40618k
_journal_volume 15
_journal_year 2013
_chemical_formula_sum 'C20 H28 I4 Ru2'
_chemical_formula_weight 978.16
_chemical_name_systematic
;
?
;
_space_group_IT_number 14
_symmetry_cell_setting monoclinic
_symmetry_space_group_name_Hall '-P 2yn'
_symmetry_space_group_name_H-M 'P 1 21/n 1'
_atom_sites_solution_hydrogens geom
_atom_sites_solution_primary direct
_atom_sites_solution_secondary difmap
_audit_creation_method SHELXL-97
_cell_angle_alpha 90.00
_cell_angle_beta 105.2720(1)
_cell_angle_gamma 90.00
_cell_formula_units_Z 2
_cell_length_a 11.4318(9)
_cell_length_b 8.4683(7)
_cell_length_c 13.9990(1)
_cell_measurement_reflns_used 4095
_cell_measurement_temperature 293(2)
_cell_measurement_theta_max 52.519
_cell_measurement_theta_min 5.349
_cell_volume 1307.36(15)
_computing_structure_refinement 'SHELXL-97 (Sheldrick, 1997)'
_computing_structure_solution 'SIR2004 (Altomare et al. 2004)'
_diffrn_ambient_temperature 293(2)
_diffrn_detector_area_resol_mean 8.2
_diffrn_measured_fraction_theta_full 0.999
_diffrn_measured_fraction_theta_max 0.999
_diffrn_measurement_device_type diffractometer
_diffrn_measurement_method '\w scan'
_diffrn_radiation_monochromator graphite
_diffrn_radiation_source 'fine-focus sealed tube'
_diffrn_radiation_type MoK\a
_diffrn_radiation_wavelength 0.71073
_diffrn_reflns_av_R_equivalents 0.0498
_diffrn_reflns_av_sigmaI/netI 0.0375
_diffrn_reflns_limit_h_max 14
_diffrn_reflns_limit_h_min -14
_diffrn_reflns_limit_k_max 10
_diffrn_reflns_limit_k_min -10
_diffrn_reflns_limit_l_max 17
_diffrn_reflns_limit_l_min -17
_diffrn_reflns_number 14187
_diffrn_reflns_theta_full 26.41
_diffrn_reflns_theta_max 26.41
_diffrn_reflns_theta_min 2.05
_exptl_absorpt_coefficient_mu 5.882
_exptl_absorpt_correction_T_max 1.000000
_exptl_absorpt_correction_T_min 0.510684
_exptl_absorpt_correction_type multi-scan
_exptl_absorpt_process_details 'SADABS procedure'
_exptl_crystal_colour black
_exptl_crystal_density_diffrn 2.485
_exptl_crystal_density_method 'not measured'
_exptl_crystal_description prism
_exptl_crystal_F_000 896
_exptl_crystal_size_max 0.08
_exptl_crystal_size_mid 0.06
_exptl_crystal_size_min 0.05
_refine_diff_density_max 0.699
_refine_diff_density_min -0.585
_refine_diff_density_rms 0.116
_refine_ls_extinction_method none
_refine_ls_goodness_of_fit_ref 0.874
_refine_ls_hydrogen_treatment mixed
_refine_ls_matrix_type full
_refine_ls_number_parameters 152
_refine_ls_number_reflns 2693
_refine_ls_number_restraints 0
_refine_ls_restrained_S_all 0.874
_refine_ls_R_factor_all 0.0434
_refine_ls_R_factor_gt 0.0265
_refine_ls_shift/su_max 0.001
_refine_ls_shift/su_mean 0.000
_refine_ls_structure_factor_coef Fsqd
_refine_ls_weighting_details 'calc w=1/[\s^2^(Fo^2^)+(0.0288P)^2^+0.0000P] where P=(Fo^2^+2Fc^2^)/3'
_refine_ls_weighting_scheme calc
_refine_ls_wR_factor_gt 0.0533
_refine_ls_wR_factor_ref 0.0567
_reflns_number_gt 1972
_reflns_number_total 2693
_reflns_threshold_expression >2sigma(I)
_cod_data_source_file c3ce40618k.txt
_cod_data_source_block 1a
_cod_original_cell_volume 1307.4(2)
_cod_original_sg_symbol_H-M P21/n
_cod_database_code 7210282

loop_
_symmetry_equiv_pos_as_xyz
'x, y, z'
'-x+1/2, y+1/2, -z+1/2'
'-x, -y, -z'
'x-1/2, -y-1/2, z-1/2'

loop_
_atom_site_label
_atom_site_type_symbol
_atom_site_fract_x
_atom_site_fract_y
_atom_site_fract_z
_atom_site_U_iso_or_equiv
_atom_site_adp_type
_atom_site_occupancy
_atom_site_symmetry_multiplicity
_atom_site_calc_flag
_atom_site_refinement_flags
Ru Ru 0.00755(4) 0.18511(4) 0.59484(3) 0.03636(11) Uani 1 1 d .
I1 I -0.23223(3) 0.23650(4) 0.50777(3) 0.06185(13) Uani 1 1 d .
I2 I 0.03730(4) 0.13316(4) 0.40938(2) 0.05445(12) Uani 1 1 d .
C1 C 0.1963(5) 0.2771(6) 0.6449(4) 0.0523(14) Uani 1 1 d .
C2 C 0.1775(6) 0.1607(7) 0.7104(4) 0.0526(14) Uani 1 1 d .
C3 C 0.0814(5) 0.1700(6) 0.7541(4) 0.0478(13) Uani 1 1 d .
C4 C -0.0024(4) 0.2952(6) 0.7352(3) 0.0436(12) Uani 1 1 d .
C5 C 0.0142(5) 0.4118(6) 0.6672(4) 0.0485(14) Uani 1 1 d .
C6 C 0.1109(5) 0.4046(6) 0.6237(4) 0.0502(14) Uani 1 1 d .
C7 C -0.1064(6) 0.3074(8) 0.7843(5) 0.0651(17) Uani 1 1 d .
C8 C -0.0750(6) 0.4298(9) 0.8667(5) 0.096(2) Uani 1 1 d .
H8A H -0.1446 0.4487 0.8913 0.143 Uiso 1 1 calc R
H8B H -0.0511 0.5265 0.8414 0.143 Uiso 1 1 calc R
H8C H -0.0094 0.3914 0.9195 0.143 Uiso 1 1 calc R
C9 C -0.1426(9) 0.1512(10) 0.8202(7) 0.119(3) Uani 1 1 d .
H9A H -0.0828 0.1196 0.8791 0.178 Uiso 1 1 calc R
H9B H -0.1483 0.0726 0.7698 0.178 Uiso 1 1 calc R
H9C H -0.2198 0.1620 0.8346 0.178 Uiso 1 1 calc R
C10 C 0.2994(8) 0.2697(14) 0.5971(8) 0.082(2) Uani 1 1 d .
H2 H 0.228(5) 0.081(8) 0.716(4) 0.08(2) Uiso 1 1 d .
H3 H 0.064(4) 0.096(6) 0.791(3) 0.040(13) Uiso 1 1 d .
H5 H -0.041(4) 0.484(5) 0.655(3) 0.028(12) Uiso 1 1 d .
H6 H 0.119(6) 0.476(7) 0.578(5) 0.09(2) Uiso 1 1 d .
H7 H -0.159(5) 0.350(7) 0.734(4) 0.07(2) Uiso 1 1 d .
H101 H 0.309(7) 0.168(9) 0.586(6) 0.10(3) Uiso 1 1 d .
H102 H 0.286(9) 0.317(12) 0.544(8) 0.16(5) Uiso 1 1 d .
H103 H 0.369(7) 0.290(8) 0.640(5) 0.09(2) Uiso 1 1 d .

loop_
_atom_site_aniso_label
_atom_site_aniso_U_11
_atom_site_aniso_U_22
_atom_site_aniso_U_33
_atom_site_aniso_U_23
_atom_site_aniso_U_13
_atom_site_aniso_U_12
Ru 0.0510(2) 0.02718(18) 0.02736(19) -0.00073(15) 0.00411(16) -0.00431(17)
I1 0.0535(2) 0.0664(3) 0.0541(2) 0.01796(18) -0.00601(18) -0.01342(18)
I2 0.1003(3) 0.03100(17) 0.03434(17) -0.00104(13) 0.02178(18) -0.01477(17)
C1 0.052(3) 0.051(3) 0.052(3) -0.020(3) 0.011(3) -0.009(3)
C2 0.057(4) 0.051(3) 0.041(3) -0.011(3) -0.003(3) 0.010(3)
C3 0.067(4) 0.042(3) 0.030(3) -0.001(2) 0.004(3) -0.001(3)
C4 0.053(3) 0.043(3) 0.032(2) -0.015(2) 0.007(2) -0.003(2)
C5 0.055(4) 0.031(3) 0.052(3) -0.008(2) 0.001(3) 0.005(3)
C6 0.062(4) 0.034(3) 0.045(3) -0.005(2) -0.002(3) -0.015(3)
C7 0.058(4) 0.081(4) 0.056(4) -0.024(3) 0.014(3) -0.001(3)
C8 0.080(5) 0.119(6) 0.089(5) -0.059(5) 0.025(4) 0.006(4)
C9 0.141(8) 0.125(7) 0.122(7) -0.029(6) 0.092(6) -0.045(6)
C10 0.062(5) 0.105(7) 0.084(6) -0.037(5) 0.030(5) -0.023(5)

loop_
_atom_type_symbol
_atom_type_description
_atom_type_scat_dispersion_real
_atom_type_scat_dispersion_imag
_atom_type_scat_source
C C 0.0033 0.0016 'International Tables Vol C Tables 4.2.6.8 and 6.1.1.4'
H H 0.0000 0.0000 'International Tables Vol C Tables 4.2.6.8 and 6.1.1.4'
I I -0.4742 1.8119 'International Tables Vol C Tables 4.2.6.8 and 6.1.1.4'
Ru Ru -1.2594 0.8363 'International Tables Vol C Tables 4.2.6.8 and 6.1.1.4'

loop_
_geom_angle_atom_site_label_1
_geom_angle_atom_site_label_2
_geom_angle_atom_site_label_3
_geom_angle
_geom_angle_site_symmetry_1
_geom_angle_site_symmetry_3
C5 Ru C3 67.3(2) . .
C5 Ru C2 79.8(2) . .
C3 Ru C2 37.3(2) . .
C5 Ru C6 37.5(2) . .
C3 Ru C6 79.3(2) . .
C2 Ru C6 67.1(2) . .
C5 Ru C4 37.90(19) . .
C3 Ru C4 37.48(19) . .
C2 Ru C4 68.0(2) . .
C6 Ru C4 68.1(2) . .
C5 Ru C1 68.3(2) . .
C3 Ru C1 67.3(2) . .
C2 Ru C1 37.0(2) . .
C6 Ru C1 37.9(2) . .
C4 Ru C1 81.05(19) . .
C5 Ru I1 88.57(15) . .
C3 Ru I1 122.83(16) . .
C2 Ru I1 159.93(16) . .
C6 Ru I1 112.25(15) . .
C4 Ru I1 92.83(13) . .
C1 Ru I1 149.54(15) . .
C5 Ru I2 150.03(16) . 3_556
C3 Ru I2 89.10(14) . 3_556
C2 Ru I2 92.74(15) . 3_556
C6 Ru I2 158.49(15) . 3_556
C4 Ru I2 112.44(14) . 3_556
C1 Ru I2 120.74(14) . 3_556
I1 Ru I2 89.255(17) . 3_556
C5 Ru I2 126.02(15) . .
C3 Ru I2 148.43(16) . .
C2 Ru I2 112.19(16) . .
C6 Ru I2 96.66(16) . .
C4 Ru I2 163.80(14) . .
C1 Ru I2 90.15(14) . .
I1 Ru I2 87.885(16) . .
I2 Ru I2 83.740(14) 3_556 .
Ru I2 Ru 96.260(14) 3_556 .
C2 C1 C6 116.9(5) . .
C2 C1 C10 122.4(7) . .
C6 C1 C10 120.7(7) . .
C2 C1 Ru 69.9(3) . .
C6 C1 Ru 69.4(3) . .
C10 C1 Ru 130.8(5) . .
C3 C2 C1 121.5(5) . .
C3 C2 Ru 70.7(3) . .
C1 C2 Ru 73.1(3) . .
C2 C3 C4 122.4(5) . .
C2 C3 Ru 71.9(3) . .
C4 C3 Ru 72.6(3) . .
C3 C4 C5 116.5(5) . .
C3 C4 C7 122.6(5) . .
C5 C4 C7 120.9(5) . .
C3 C4 Ru 70.0(3) . .
C5 C4 Ru 69.5(3) . .
C7 C4 Ru 131.3(3) . .
C6 C5 C4 121.5(5) . .
C6 C5 Ru 72.0(3) . .
C4 C5 Ru 72.6(3) . .
C5 C6 C1 121.2(5) . .
C5 C6 Ru 70.5(3) . .
C1 C6 Ru 72.7(3) . .
C9 C7 C8 112.0(6) . .
C9 C7 C4 113.9(6) . .
C8 C7 C4 109.4(5) . .

loop_
_geom_bond_atom_site_label_1
_geom_bond_atom_site_label_2
_geom_bond_distance
_geom_bond_site_symmetry_2
Ru C5 2.163(5) .
Ru C3 2.170(5) .
Ru C2 2.186(5) .
Ru C6 2.182(5) .
Ru C4 2.204(4) .
Ru C1 2.227(5) .
Ru I1 2.7255(6) .
Ru I2 2.7413(5) 3_556
Ru I2 2.7414(5) .
I2 Ru 2.7413(5) 3_556
C1 C2 1.400(8) .
C1 C6 1.433(8) .
C1 C10 1.502(9) .
C2 C3 1.394(8) .
C3 C4 1.406(7) .
C4 C5 1.419(7) .
C4 C7 1.526(8) .
C5 C6 1.396(8) .
C7 C9 1.512(10) .
C7 C8 1.522(8) .
